data_7711227
loop_
_publ_author_name
'Mandal, Jayanta'
'Pal, Kunal'
'Ghosh Chowdhury, Sougata'
'Karmakar, Parimal'
'Panja, Anangamohan'
'Banerjee, Snehasis'
'Saha, Amrita'

_publ_section_title
;
 Rhodamine-azo based two fluorescent probes for recognition of trivalent
 metal ions: crystal structures elucidation and biological application
;
_journal_name_full 'Dalton Transactions'
_journal_paper_doi 10.1039/D2DT00399F
_journal_year 2022
_chemical_formula_moiety 'C80 H76 Al N13 O7, C3 H7 N O, N O3'
_chemical_formula_sum 'C83 H83 Al N15 O11'
_chemical_formula_weight 1493.62
_space_group_crystal_system triclinic
_space_group_IT_number 2
_space_group_name_Hall '-P 1'
_space_group_name_H-M_alt 'P -1'
_atom_sites_solution_hydrogens geom
_audit_creation_date 2022-07-25
_audit_creation_method
;
Olex2 1.5
(compiled 2022.04.07 svn.rca3783a0 for OlexSys, GUI svn.r6498)
;
_audit_update_record
;
2022-08-06 deposited with the CCDC.	2022-08-25 downloaded from the CCDC.
;
_cell_angle_alpha 92.089(3)
_cell_angle_beta 106.005(3)
_cell_angle_gamma 90.341(3)
_cell_formula_units_Z 2
_cell_length_a 13.9132(12)
_cell_length_b 16.3851(14)
_cell_length_c 19.9383(17)
_cell_measurement_reflns_used 564
_cell_measurement_temperature 293(2)
_cell_measurement_theta_max 25.08
_cell_measurement_theta_min 2.90
_cell_volume 4365.6(7)
_computing_cell_refinement 'Bruker Smart'
_computing_data_collection 'Bruker Smart'
_computing_data_reduction 'Bruker Saint'
_computing_molecular_graphics 'Olex2 1.5 (Dolomanov et al., 2009)'
_computing_publication_material 'Olex2 1.5 (Dolomanov et al., 2009)'
_computing_structure_refinement 'SHELXL 2018/3 (Sheldrick, 2015)'
_computing_structure_solution 'SHELXT 2014/5 (Sheldrick, 2014)'
_diffrn_ambient_temperature 293
_diffrn_measured_fraction_theta_full 0.999
_diffrn_measured_fraction_theta_max 0.994
_diffrn_measurement_device_type CCD
_diffrn_radiation_type MoK\a
_diffrn_radiation_wavelength 0.71073
_diffrn_reflns_av_R_equivalents 0.1092
_diffrn_reflns_av_unetI/netI 0.0817
_diffrn_reflns_Laue_measured_fraction_full 0.999
_diffrn_reflns_Laue_measured_fraction_max 0.994
_diffrn_reflns_limit_h_max 17
_diffrn_reflns_limit_h_min -17
_diffrn_reflns_limit_k_max 20
_diffrn_reflns_limit_k_min -20
_diffrn_reflns_limit_l_max 25
_diffrn_reflns_limit_l_min -25
_diffrn_reflns_number 146421
_diffrn_reflns_point_group_measured_fraction_full 0.999
_diffrn_reflns_point_group_measured_fraction_max 0.994
_diffrn_reflns_theta_full 25.242
_diffrn_reflns_theta_max 27.173
_diffrn_reflns_theta_min 1.668
_exptl_absorpt_coefficient_mu 0.086
_exptl_absorpt_correction_type multi-scan
_exptl_absorpt_process_details sadabs
_exptl_crystal_colour red
_exptl_crystal_density_diffrn 1.136
_exptl_crystal_description block
_exptl_crystal_F_000 1574
_exptl_crystal_size_max 0.22
_exptl_crystal_size_mid 0.16
_exptl_crystal_size_min 0.06
_exptl_transmission_factor_max 0.948
_exptl_transmission_factor_min 0.798
_refine_diff_density_max 0.657
_refine_diff_density_min -0.505
_refine_diff_density_rms 0.051
_refine_ls_extinction_method none
_refine_ls_goodness_of_fit_ref 1.024
_refine_ls_hydrogen_treatment constr
_refine_ls_matrix_type full
_refine_ls_number_parameters 1000
_refine_ls_number_reflns 19276
_refine_ls_number_restraints 0
_refine_ls_restrained_S_all 1.024
_refine_ls_R_factor_all 0.1618
_refine_ls_R_factor_gt 0.0873
_refine_ls_shift/su_max 0.005
_refine_ls_shift/su_mean 0.000
_refine_ls_structure_factor_coef Fsqd
_refine_ls_weighting_details 'w=1/[\s^2^(Fo^2^)+(0.0854P)^2^+3.6704P] where P=(Fo^2^+2Fc^2^)/3'
_refine_ls_weighting_scheme calc
_refine_ls_wR_factor_gt 0.1971
_refine_ls_wR_factor_ref 0.2378
_reflns_Friedel_coverage 0.000
_reflns_number_gt 9909
_reflns_number_total 19276
_reflns_threshold_expression 'I > 2\s(I)'
_cod_data_source_file d2dt00399f2.cif
_cod_data_source_block 1
_cod_database_code 7711227
_shelx_shelxl_version_number 2018/3
_shelx_space_group_comment
;
The symmetry employed for this shelxl refinement is uniquely defined
by the following loop, which should always be used as a source of
symmetry information in preference to the above space-group names.
They are only intended as comments.
;
_olex2_refinement_description
;
1. Fixed Uiso
 At 1.2 times of:
  All C(H) groups, All C(H,H) groups, All N(H) groups, All N(H,H) groups
 At 1.5 times of:
  All C(H,H,H) groups
2. Others
 Fixed X: N20(0.1769)
 Fixed Y: N20(0.5436)
 Fixed Z: N20(0.15151)
3.a Secondary CH2 refined with riding coordinates:
 N11(H11A,H11B), C2(H2A,H2B), N14(H14A,H14B), C19(H19A,H19B), C22(H22A,H22B),
 C71(H71A,H71B)
3.b Aromatic/amide H refined with riding coordinates:
 N1(H1), C201(H201), C73(H73), C5(H5), C16(H16), N15(H15), C27(H27), C30(H30),
 C33(H33), C34(H34), C35(H35), C36(H36), C40(H40), C44(H44), C45(H45), C46(H46),
  C47(H47), C48(H48), C52(H52), C54(H54), C56(H56), C57(H57), C58(H58),
 C59(H59), C60(H60), C62(H62), C65(H65), C68(H68), C76(H76), C77(H77), C78(H78),
  C79(H79), C80(H80), C81(H81), C84(H84)
3.c Idealised Me refined as rotating group:
 C1(H1A,H1B,H1C), C20(H20A,H20B,H20C), C21(H21A,H21B,H21C), C26(H26A,H26B,
 H26C), C32(H32A,H32B,H32C), C42(H42A,H42B,H42C), C51(H51A,H51B,H51C), C61(H61A,
 H61B,H61C), C70(H70A,H70B,H70C), C72(H72A,H72B,H72C), C82(H82A,H82B,H82C),
 C85(H85A,H85B,H85C)
;
_smtbx_masks_void_probe_radius 1.2
_smtbx_masks_void_truncation_radius 1.2
_olex2_submission_special_instructions 'No special instructions were received'

loop_
_space_group_symop_operation_xyz
'x, y, z'
'-x, -y, -z'

loop_
_atom_site_label
_atom_site_type_symbol
_atom_site_fract_x
_atom_site_fract_y
_atom_site_fract_z
_atom_site_U_iso_or_equiv
_atom_site_adp_type
_atom_site_occupancy
_atom_site_site_symmetry_order
_atom_site_calc_flag
_atom_site_refinement_flags_posn
_atom_site_refinement_flags_adp
_atom_site_refinement_flags_occupancy
_atom_site_disorder_assembly
_atom_site_disorder_group
Al1 Al 0.60425(7) 0.33215(6) 0.29100(5) 0.0355(2) Uani 1 1 d . . . . .
O1 O 0.65310(16) 0.36167(14) 0.21583(11) 0.0416(6) Uani 1 1 d . . . . .
O2 O 0.66202(16) 0.42877(14) 0.34133(11) 0.0419(5) Uani 1 1 d . . . . .
O3 O 0.95451(17) 0.38384(15) 0.47074(12) 0.0484(6) Uani 1 1 d . . . . .
N2 N 0.5095(2) 0.48727(17) 0.29509(14) 0.0419(7) Uani 1 1 d . . . . .
N3 N 0.48958(19) 0.40709(16) 0.26638(13) 0.0377(6) Uani 1 1 d . . . . .
O6 O 0.52702(16) 0.24981(14) 0.23587(12) 0.0466(6) Uani 1 1 d . . . . .
O7 O 0.57935(17) 0.29179(15) 0.36995(12) 0.0488(6) Uani 1 1 d . . . . .
O8 O 0.42151(17) 0.46237(15) 0.06958(12) 0.0491(6) Uani 1 1 d . . . . .
O9 O 0.6783(4) -0.0627(4) 0.1526(4) 0.169(2) Uani 1 1 d . . . . .
N1 N 0.3145(2) 0.2136(2) -0.05621(16) 0.0614(9) Uani 1 1 d . . . . .
H1 H 0.329878 0.167334 -0.071914 0.074 Uiso 1 1 calc R U . . .
C200 C 0.6444(2) 0.5694(2) 0.36789(16) 0.0366(7) Uani 1 1 d . . . . .
C201 C 0.4013(2) 0.3931(2) 0.22553(16) 0.0395(8) Uani 1 1 d . . . . .
H201 H 0.356291 0.435787 0.217222 0.047 Uiso 1 1 calc R U . . .
C73 C 0.2691(2) 0.3048(2) 0.15220(17) 0.0445(8) Uani 1 1 d . . . . .
H73 H 0.227305 0.349592 0.147045 0.053 Uiso 1 1 calc R U . . .
N5 N 0.4629(2) 0.11123(17) 0.16752(17) 0.0567(9) Uani 1 1 d . . . . .
N6 N 0.1289(2) 0.2271(2) 0.08435(15) 0.0531(8) Uani 1 1 d . . . . .
N7 N 0.0946(2) 0.1554(2) 0.06558(16) 0.0568(8) Uani 1 1 d . . . . .
O4 O 0.5067(2) 0.2687(2) 0.48388(16) 0.0817(9) Uani 1 1 d . . . . .
N9 N 0.73686(19) 0.27896(16) 0.31566(13) 0.0383(6) Uani 1 1 d . . . . .
N10 N 0.7942(2) 0.29138(17) 0.26863(14) 0.0424(7) Uani 1 1 d . . . . .
N11 N 0.5000(3) 0.7146(2) 0.19475(17) 0.0658(9) Uani 1 1 d . . . . .
H11A H 0.523981 0.755549 0.175635 0.079 Uiso 1 1 calc R U . . .
H11B H 0.531738 0.717671 0.240127 0.079 Uiso 1 1 calc R U . . .
C1 C 0.1442(4) 0.1594(4) -0.1020(3) 0.1031(18) Uani 1 1 d . . . . .
H1A H 0.155781 0.143772 -0.146003 0.155 Uiso 1 1 calc R U . . .
H1B H 0.075179 0.173044 -0.109274 0.155 Uiso 1 1 calc R U . . .
H1C H 0.160212 0.114837 -0.071143 0.155 Uiso 1 1 calc R U . . .
C2 C 0.2096(3) 0.2329(3) -0.0700(2) 0.0673(12) Uani 1 1 d . . . . .
H2A H 0.194373 0.277628 -0.101659 0.081 Uiso 1 1 calc R U . . .
H2B H 0.195519 0.250406 -0.026760 0.081 Uiso 1 1 calc R U . . .
C3 C 0.3892(3) 0.2638(2) -0.02018(18) 0.0496(9) Uani 1 1 d . . . . .
C4 C 0.4914(3) 0.2396(2) -0.00938(19) 0.0534(10) Uani 1 1 d . . . . .
C5 C 0.5658(3) 0.2918(2) 0.02616(18) 0.0484(9) Uani 1 1 d . . . . .
H5 H 0.631629 0.276293 0.031798 0.058 Uiso 1 1 calc R U . . .
C6 C 0.5479(2) 0.3691(2) 0.05526(17) 0.0429(8) Uani 1 1 d . . . . .
C7 C 0.6235(3) 0.4231(2) 0.09376(16) 0.0406(8) Uani 1 1 d . . . . .
C8 C 0.7305(2) 0.4014(2) 0.10468(17) 0.0414(8) Uani 1 1 d . . . . .
C9 C 0.7852(2) 0.3580(2) 0.16160(16) 0.0391(8) Uani 1 1 d . . . . .
C10 C 0.7414(2) 0.3360(2) 0.21877(16) 0.0370(7) Uani 1 1 d . . . . .
C11 C 0.6030(2) 0.4899(2) 0.33280(16) 0.0351(7) Uani 1 1 d . . . . .
C12 C 0.7428(2) 0.5754(2) 0.40935(16) 0.0388(8) Uani 1 1 d . . . . .
C13 C 0.8129(2) 0.5052(2) 0.42670(16) 0.0368(7) Uani 1 1 d . . . . .
C14 C 0.8822(2) 0.4867(2) 0.38904(17) 0.0381(8) Uani 1 1 d . . . . .
C15 C 0.9520(2) 0.4255(2) 0.41184(17) 0.0420(8) Uani 1 1 d . . . . .
C16 C 1.0217(3) 0.4035(2) 0.37836(19) 0.0500(9) Uani 1 1 d . . . . .
H16 H 1.066544 0.362383 0.395681 0.060 Uiso 1 1 calc R U . . .
C17 C 1.0258(3) 0.4425(2) 0.31827(18) 0.0488(9) Uani 1 1 d . . . . .
N14 N 1.0962(2) 0.4243(2) 0.28566(17) 0.0628(9) Uani 1 1 d . . . . .
H14A H 1.126377 0.471382 0.282200 0.075 Uiso 1 1 calc R U . . .
H14B H 1.063489 0.407728 0.242321 0.075 Uiso 1 1 calc R U . . .
C19 C 1.1760(4) 0.3655(3) 0.3100(3) 0.0890(16) Uani 1 1 d . . . . .
H19A H 1.200983 0.371076 0.360414 0.107 Uiso 1 1 calc R U . . .
H19B H 1.230818 0.377880 0.290467 0.107 Uiso 1 1 calc R U . . .
C20 C 1.1416(5) 0.2811(4) 0.2899(3) 0.114(2) Uani 1 1 d . . . . .
H20A H 1.085850 0.269172 0.307810 0.171 Uiso 1 1 calc R U . . .
H20B H 1.194963 0.244485 0.308960 0.171 Uiso 1 1 calc R U . . .
H20C H 1.121370 0.274295 0.239964 0.171 Uiso 1 1 calc R U . . .
C21 C 0.9166(5) 0.2414(4) 0.7623(3) 0.119(2) Uani 1 1 d . . . . .
H21A H 0.925468 0.285428 0.796654 0.178 Uiso 1 1 calc R U . . .
H21B H 0.968289 0.202182 0.777545 0.178 Uiso 1 1 calc R U . . .
H21C H 0.852508 0.215626 0.756145 0.178 Uiso 1 1 calc R U . . .
C22 C 0.9224(4) 0.2745(3) 0.6937(2) 0.0730(13) Uani 1 1 d . . . . .
H22A H 0.987254 0.300581 0.699883 0.088 Uiso 1 1 calc R U . . .
H22B H 0.915557 0.229856 0.659339 0.088 Uiso 1 1 calc R U . . .
N15 N 0.8441(3) 0.3334(2) 0.66846(16) 0.0634(9) Uani 1 1 d . . . . .
H15 H 0.802896 0.343327 0.692782 0.076 Uiso 1 1 calc R U . . .
C24 C 0.8330(3) 0.3732(2) 0.60871(18) 0.0518(10) Uani 1 1 d . . . . .
C25 C 0.7545(3) 0.4313(2) 0.58765(18) 0.0499(9) Uani 1 1 d . . . . .
C26 C 0.6796(3) 0.4423(3) 0.6288(2) 0.0750(13) Uani 1 1 d . . . . .
H26A H 0.631918 0.482477 0.607690 0.112 Uiso 1 1 calc R U . . .
H26B H 0.713417 0.460140 0.675840 0.112 Uiso 1 1 calc R U . . .
H26C H 0.645473 0.391281 0.629192 0.112 Uiso 1 1 calc R U . . .
C27 C 0.7487(3) 0.4734(2) 0.52886(18) 0.0467(9) Uani 1 1 d . . . . .
H27 H 0.698512 0.511572 0.515603 0.056 Uiso 1 1 calc R U . . .
C28 C 0.8154(2) 0.4617(2) 0.48688(16) 0.0391(8) Uani 1 1 d . . . . .
C29 C 0.8880(2) 0.4013(2) 0.50835(17) 0.0406(8) Uani 1 1 d . . . . .
C30 C 0.8857(2) 0.5242(2) 0.32670(17) 0.0438(8) Uani 1 1 d . . . . .
H30 H 0.839294 0.564109 0.309066 0.053 Uiso 1 1 calc R U . . .
C31 C 0.9543(3) 0.5044(2) 0.29141(17) 0.0459(9) Uani 1 1 d . . . . .
C32 C 0.9552(3) 0.5443(2) 0.22509(19) 0.0574(10) Uani 1 1 d . . . . .
H32A H 0.909556 0.588926 0.217523 0.086 Uiso 1 1 calc R U . . .
H32B H 0.935261 0.505141 0.186632 0.086 Uiso 1 1 calc R U . . .
H32C H 1.021463 0.564449 0.228664 0.086 Uiso 1 1 calc R U . . .
C33 C 0.5845(3) 0.6383(2) 0.35964(18) 0.0470(9) Uani 1 1 d . . . . .
H33 H 0.518642 0.634109 0.332158 0.056 Uiso 1 1 calc R U . . .
C34 C 0.6215(3) 0.7129(2) 0.3917(2) 0.0556(10) Uani 1 1 d . . . . .
H34 H 0.580743 0.758317 0.386119 0.067 Uiso 1 1 calc R U . . .
C35 C 0.7192(3) 0.7190(2) 0.4319(2) 0.0601(11) Uani 1 1 d . . . . .
H35 H 0.744616 0.768836 0.453407 0.072 Uiso 1 1 calc R U . . .
C36 C 0.7795(3) 0.6517(2) 0.44038(19) 0.0525(9) Uani 1 1 d . . . . .
H36 H 0.845747 0.656974 0.467129 0.063 Uiso 1 1 calc R U . . .
C37 C 0.4340(2) 0.2469(2) 0.19846(17) 0.0407(8) Uani 1 1 d . . . . .
C38 C 0.3688(2) 0.3137(2) 0.19179(16) 0.0372(7) Uani 1 1 d . . . . .
C39 C 0.2317(2) 0.2307(2) 0.12074(18) 0.0463(9) Uani 1 1 d . . . . .
C40 C 0.2956(3) 0.1645(2) 0.12500(19) 0.0543(10) Uani 1 1 d . . . . .
H40 H 0.271161 0.114782 0.102641 0.065 Uiso 1 1 calc R U . . .
C41 C 0.3939(3) 0.1725(2) 0.1618(2) 0.0535(10) Uani 1 1 d . . . . .
C42 C 0.4276(4) 0.0335(3) 0.1353(4) 0.124(2) Uani 1 1 d . . . . .
H42A H 0.378734 0.012013 0.156145 0.186 Uiso 1 1 calc R U . . .
H42B H 0.482560 -0.003246 0.141814 0.186 Uiso 1 1 calc R U . . .
H42C H 0.397597 0.039458 0.086277 0.186 Uiso 1 1 calc R U . . .
C43 C -0.0078(3) 0.1544(2) 0.0244(2) 0.0530(10) Uani 1 1 d . . . . .
C44 C -0.0512(3) 0.2179(3) -0.0157(2) 0.0612(11) Uani 1 1 d . . . . .
H44 H -0.015895 0.266633 -0.014300 0.073 Uiso 1 1 calc R U . . .
C45 C -0.1477(3) 0.2087(3) -0.0578(2) 0.0745(13) Uani 1 1 d . . . . .
H45 H -0.177577 0.251246 -0.085340 0.089 Uiso 1 1 calc R U . . .
C46 C -0.2000(4) 0.1369(3) -0.0595(3) 0.0883(16) Uani 1 1 d . . . . .
H46 H -0.265014 0.131059 -0.088128 0.106 Uiso 1 1 calc R U . . .
C47 C -0.1565(4) 0.0738(3) -0.0188(3) 0.0932(17) Uani 1 1 d . . . . .
H47 H -0.192538 0.025634 -0.019356 0.112 Uiso 1 1 calc R U . . .
C48 C -0.0594(3) 0.0819(3) 0.0227(3) 0.0804(14) Uani 1 1 d . . . . .
H48 H -0.028964 0.038923 0.049281 0.097 Uiso 1 1 calc R U . . .
C49 C 0.6360(3) 0.2549(2) 0.42327(17) 0.0457(9) Uani 1 1 d . . . . .
C50 C 0.5995(3) 0.2423(2) 0.4823(2) 0.0579(10) Uani 1 1 d . . . . .
C51 C 0.4823(4) 0.3512(3) 0.4680(3) 0.0902(16) Uani 1 1 d . . . . .
H51A H 0.541592 0.384924 0.483535 0.135 Uiso 1 1 calc R U . . .
H51B H 0.433874 0.369393 0.491146 0.135 Uiso 1 1 calc R U . . .
H51C H 0.455115 0.355101 0.418412 0.135 Uiso 1 1 calc R U . . .
C52 C 0.6518(4) 0.1966(3) 0.5363(2) 0.0656(12) Uani 1 1 d . . . . .
H52 H 0.626215 0.187937 0.573979 0.079 Uiso 1 1 calc R U . . .
C53 C 0.7433(4) 0.1629(3) 0.5350(2) 0.0648(12) Uani 1 1 d . . . . .
C54 C 0.7832(3) 0.1792(2) 0.48086(18) 0.0562(10) Uani 1 1 d . . . . .
H54 H 0.845611 0.158885 0.481297 0.067 Uiso 1 1 calc R U . . .
C55 C 0.7318(3) 0.2255(2) 0.42534(17) 0.0455(9) Uani 1 1 d . . . . .
C56 C 0.7792(3) 0.2407(2) 0.37106(18) 0.0472(9) Uani 1 1 d . . . . .
H56 H 0.843733 0.221930 0.376379 0.057 Uiso 1 1 calc R U . . .
C57 C 0.8827(3) 0.3362(2) 0.16457(19) 0.0481(9) Uani 1 1 d . . . . .
H57 H 0.919472 0.307739 0.202473 0.058 Uiso 1 1 calc R U . . .
C58 C 0.9263(3) 0.3555(2) 0.1129(2) 0.0567(10) Uani 1 1 d . . . . .
H58 H 0.991371 0.339810 0.115681 0.068 Uiso 1 1 calc R U . . .
C59 C 0.8722(3) 0.3986(3) 0.0570(2) 0.0620(11) Uani 1 1 d . . . . .
H59 H 0.901219 0.412586 0.022060 0.074 Uiso 1 1 calc R U . . .
C60 C 0.7754(3) 0.4210(2) 0.05282(18) 0.0531(10) Uani 1 1 d . . . . .
H60 H 0.739509 0.449580 0.014754 0.064 Uiso 1 1 calc R U . . .
C61 C 0.5149(3) 0.1584(3) -0.0384(3) 0.0803(14) Uani 1 1 d . . . . .
H61A H 0.586058 0.151426 -0.025573 0.120 Uiso 1 1 calc R U . . .
H61B H 0.489649 0.156683 -0.088375 0.120 Uiso 1 1 calc R U . . .
H61C H 0.484138 0.115396 -0.019800 0.120 Uiso 1 1 calc R U . . .
C62 C 0.3696(3) 0.3398(2) 0.00740(17) 0.0491(9) Uani 1 1 d . . . . .
H62 H 0.304015 0.356352 0.001057 0.059 Uiso 1 1 calc R U . . .
C63 C 0.4473(3) 0.3897(2) 0.04372(17) 0.0427(8) Uani 1 1 d . . . . .
C64 C 0.4938(3) 0.5167(2) 0.10584(17) 0.0429(8) Uani 1 1 d . . . . .
C65 C 0.4609(3) 0.5869(2) 0.13053(18) 0.0493(9) Uani 1 1 d . . . . .
H65 H 0.392766 0.595966 0.121889 0.059 Uiso 1 1 calc R U . . .
C66 C 0.5302(3) 0.6449(2) 0.16882(18) 0.0496(9) Uani 1 1 d . . . . .
C67 C 0.6355(3) 0.6305(2) 0.18136(17) 0.0444(8) Uani 1 1 d . . . . .
C68 C 0.6643(3) 0.5590(2) 0.15631(17) 0.0449(8) Uani 1 1 d . . . . .
H68 H 0.732332 0.549226 0.165156 0.054 Uiso 1 1 calc R U . . .
C69 C 0.5960(2) 0.4987(2) 0.11750(17) 0.0406(8) Uani 1 1 d . . . . .
C70 C 0.7098(3) 0.6934(2) 0.2220(2) 0.0580(10) Uani 1 1 d . . . . .
H70A H 0.704424 0.698595 0.268890 0.087 Uiso 1 1 calc R U . . .
H70B H 0.696400 0.744983 0.200216 0.087 Uiso 1 1 calc R U . . .
H70C H 0.776146 0.676790 0.222721 0.087 Uiso 1 1 calc R U . . .
C71 C 0.3956(4) 0.7332(3) 0.1889(3) 0.108(2) Uani 1 1 d . . . . .
H71A H 0.365183 0.752332 0.142451 0.129 Uiso 1 1 calc R U . . .
H71B H 0.361027 0.683002 0.193552 0.129 Uiso 1 1 calc R U . . .
C72 C 0.3805(5) 0.7915(7) 0.2379(4) 0.213(5) Uani 1 1 d . . . . .
H72A H 0.400812 0.769776 0.283617 0.319 Uiso 1 1 calc R U . . .
H72B H 0.310967 0.804894 0.226632 0.319 Uiso 1 1 calc R U . . .
H72C H 0.419455 0.839776 0.236909 0.319 Uiso 1 1 calc R U . . .
N12 N 0.8067(3) 0.1090(3) 0.58541(19) 0.0905(14) Uani 1 1 d . . . . .
N13 N 0.7701(4) 0.0952(3) 0.6320(3) 0.1010(14) Uani 1 1 d . . . . .
C75 C 0.8371(5) 0.0382(4) 0.6819(3) 0.104(2) Uani 1 1 d . . . . .
C76 C 0.8083(6) 0.0243(4) 0.7394(3) 0.133(3) Uani 1 1 d . . . . .
H76 H 0.751871 0.049065 0.746729 0.160 Uiso 1 1 calc R U . . .
C77 C 0.8637(7) -0.0273(5) 0.7870(3) 0.135(3) Uani 1 1 d . . . . .
H77 H 0.846147 -0.035657 0.828021 0.161 Uiso 1 1 calc R U . . .
C78 C 0.9432(6) -0.0663(5) 0.7757(4) 0.145(3) Uani 1 1 d . . . . .
H78 H 0.978740 -0.101586 0.808786 0.174 Uiso 1 1 calc R U . . .
C79 C 0.9719(7) -0.0554(6) 0.7182(5) 0.195(4) Uani 1 1 d . . . . .
H79 H 1.026980 -0.082547 0.711037 0.233 Uiso 1 1 calc R U . . .
C80 C 0.9167(6) -0.0013(5) 0.6677(4) 0.150(3) Uani 1 1 d . . . . .
H80 H 0.933901 0.006924 0.626531 0.180 Uiso 1 1 calc R U . . .
C81 C 0.8983(3) 0.3584(2) 0.56760(18) 0.0481(9) Uani 1 1 d . . . . .
H81 H 0.948196 0.319819 0.580306 0.058 Uiso 1 1 calc R U . . .
C82 C 0.7357(11) 0.1435(5) 0.1371(4) 0.271(8) Uani 1 1 d . . . . .
H82A H 0.740021 0.131636 0.090536 0.406 Uiso 1 1 calc R U . . .
H82B H 0.798104 0.166631 0.165014 0.406 Uiso 1 1 calc R U . . .
H82C H 0.683208 0.181698 0.135763 0.406 Uiso 1 1 calc R U . . .
N16 N 0.7145(4) 0.0699(3) 0.1669(3) 0.1168(18) Uani 1 1 d . . . . .
C84 C 0.6965(7) 0.0003(5) 0.1294(6) 0.160(4) Uani 1 1 d . . . . .
H84 H 0.697968 0.000306 0.083027 0.191 Uiso 1 1 calc R U . . .
C85 C 0.7072(6) 0.0799(4) 0.2384(4) 0.142(3) Uani 1 1 d . . . . .
H85A H 0.683112 0.029901 0.252027 0.214 Uiso 1 1 calc R U . . .
H85B H 0.661789 0.123006 0.240986 0.214 Uiso 1 1 calc R U . . .
H85C H 0.772058 0.093439 0.269182 0.214 Uiso 1 1 calc R U . . .
N20 N 0.176900 0.543600 0.151510 0.0945(14) Uani 1 1 d . . . . .
O10 O 0.1434(6) 0.4838(3) 0.1582(5) 0.248(4) Uani 1 1 d . . . . .
O11 O 0.2008(5) 0.5674(5) 0.1062(3) 0.231(4) Uani 1 1 d . . . . .
O5 O 0.2008(5) 0.5812(6) 0.2024(3) 0.247(4) Uani 1 1 d . . . . .

loop_
_atom_site_aniso_label
_atom_site_aniso_U_11
_atom_site_aniso_U_22
_atom_site_aniso_U_33
_atom_site_aniso_U_23
_atom_site_aniso_U_13
_atom_site_aniso_U_12
Al1 0.0315(5) 0.0398(6) 0.0334(5) 0.0018(4) 0.0056(4) 0.0030(4)
O1 0.0341(13) 0.0560(15) 0.0364(12) 0.0085(11) 0.0114(10) 0.0101(11)
O2 0.0353(13) 0.0419(14) 0.0428(13) -0.0038(11) 0.0019(10) 0.0021(10)
O3 0.0454(14) 0.0577(16) 0.0426(13) 0.0068(12) 0.0123(11) 0.0133(12)
N2 0.0355(16) 0.0427(17) 0.0447(16) -0.0011(13) 0.0065(13) 0.0031(13)
N3 0.0358(16) 0.0415(16) 0.0357(14) 0.0003(12) 0.0099(12) -0.0003(12)
O6 0.0331(13) 0.0455(14) 0.0539(14) -0.0046(11) 0.0003(11) 0.0019(10)
O7 0.0463(14) 0.0592(16) 0.0433(13) 0.0135(12) 0.0147(11) 0.0061(12)
O8 0.0414(14) 0.0534(16) 0.0474(14) -0.0043(12) 0.0045(11) 0.0073(12)
O9 0.140(4) 0.127(4) 0.234(7) -0.075(5) 0.052(4) -0.002(4)
N1 0.054(2) 0.066(2) 0.058(2) -0.0126(17) 0.0061(17) -0.0035(17)
C200 0.0354(18) 0.0395(19) 0.0362(17) 0.0038(15) 0.0115(15) 0.0017(15)
C201 0.0323(18) 0.045(2) 0.0406(18) 0.0027(16) 0.0081(15) 0.0037(15)
C73 0.0339(19) 0.054(2) 0.0428(19) 0.0001(17) 0.0070(16) 0.0025(16)
N5 0.0300(16) 0.0324(16) 0.089(2) -0.0233(16) -0.0120(15) 0.0084(13)
N6 0.0379(17) 0.069(2) 0.0471(18) -0.0040(16) 0.0031(14) 0.0001(16)
N7 0.0438(18) 0.062(2) 0.056(2) -0.0002(17) 0.0011(15) -0.0060(16)
O4 0.091(2) 0.088(2) 0.086(2) 0.0328(18) 0.0522(19) 0.0214(19)
N9 0.0371(15) 0.0403(16) 0.0349(15) 0.0015(12) 0.0054(12) 0.0008(12)
N10 0.0374(16) 0.0495(18) 0.0408(16) 0.0071(14) 0.0106(13) 0.0077(13)
N11 0.071(2) 0.058(2) 0.062(2) -0.0010(17) 0.0067(18) 0.0212(18)
C1 0.066(3) 0.133(5) 0.100(4) -0.031(4) 0.012(3) -0.013(3)
C2 0.052(3) 0.086(3) 0.058(3) -0.010(2) 0.008(2) -0.004(2)
C3 0.048(2) 0.060(2) 0.0387(19) 0.0022(18) 0.0089(17) 0.0010(19)
C4 0.054(2) 0.049(2) 0.053(2) -0.0015(19) 0.0100(19) 0.0037(19)
C5 0.043(2) 0.053(2) 0.049(2) -0.0024(18) 0.0132(17) 0.0061(18)
C6 0.040(2) 0.052(2) 0.0348(18) 0.0034(16) 0.0065(15) 0.0028(17)
C7 0.044(2) 0.048(2) 0.0308(17) 0.0067(15) 0.0111(15) 0.0054(16)
C8 0.0412(19) 0.047(2) 0.0373(18) -0.0022(16) 0.0136(16) 0.0006(16)
C9 0.0372(19) 0.042(2) 0.0372(18) -0.0053(15) 0.0096(15) 0.0007(15)
C10 0.0353(18) 0.0410(19) 0.0328(17) -0.0008(15) 0.0064(14) 0.0031(15)
C11 0.0362(18) 0.0386(19) 0.0320(17) 0.0010(14) 0.0119(14) 0.0012(15)
C12 0.0386(19) 0.0401(19) 0.0378(18) 0.0023(15) 0.0106(15) 0.0004(15)
C13 0.0307(17) 0.0397(19) 0.0360(17) -0.0063(15) 0.0033(14) -0.0038(14)
C14 0.0321(17) 0.0399(19) 0.0397(18) -0.0051(15) 0.0065(15) -0.0005(14)
C15 0.0384(19) 0.051(2) 0.0336(18) -0.0036(16) 0.0053(15) -0.0026(16)
C16 0.041(2) 0.058(2) 0.050(2) -0.0012(18) 0.0109(17) 0.0103(17)
C17 0.038(2) 0.063(2) 0.046(2) -0.0043(18) 0.0137(17) 0.0047(18)
N14 0.056(2) 0.072(2) 0.064(2) -0.0012(18) 0.0229(18) 0.0096(18)
C19 0.087(4) 0.102(4) 0.096(4) 0.015(3) 0.054(3) 0.029(3)
C20 0.126(5) 0.094(5) 0.132(5) -0.002(4) 0.053(4) 0.023(4)
C21 0.162(6) 0.116(5) 0.083(4) 0.059(4) 0.036(4) 0.025(4)
C22 0.091(3) 0.066(3) 0.058(3) 0.018(2) 0.013(2) 0.005(3)
N15 0.068(2) 0.075(2) 0.0505(19) 0.0173(18) 0.0200(17) 0.0027(19)
C24 0.055(2) 0.060(2) 0.0363(19) 0.0036(18) 0.0055(18) -0.0105(19)
C25 0.046(2) 0.064(3) 0.0390(19) 0.0017(18) 0.0100(17) -0.0023(19)
C26 0.071(3) 0.102(4) 0.062(3) 0.009(3) 0.035(2) 0.004(3)
C27 0.039(2) 0.054(2) 0.043(2) -0.0010(17) 0.0066(16) 0.0026(17)
C28 0.0371(18) 0.042(2) 0.0366(18) -0.0034(15) 0.0078(15) -0.0044(15)
C29 0.0379(19) 0.042(2) 0.0386(18) -0.0026(15) 0.0053(15) 0.0002(15)
C30 0.0386(19) 0.049(2) 0.0433(19) 0.0000(17) 0.0103(16) -0.0002(16)
C31 0.045(2) 0.050(2) 0.0408(19) -0.0029(17) 0.0094(17) -0.0056(17)
C32 0.059(2) 0.064(3) 0.053(2) 0.001(2) 0.022(2) -0.003(2)
C33 0.043(2) 0.048(2) 0.051(2) 0.0056(18) 0.0133(17) 0.0064(17)
C34 0.058(3) 0.041(2) 0.068(3) 0.0002(19) 0.018(2) 0.0096(18)
C35 0.070(3) 0.039(2) 0.069(3) -0.0099(19) 0.017(2) 0.000(2)
C36 0.048(2) 0.047(2) 0.054(2) -0.0057(18) 0.0017(18) -0.0039(18)
C37 0.0337(19) 0.046(2) 0.0396(18) -0.0018(16) 0.0057(15) -0.0020(15)
C38 0.0324(18) 0.044(2) 0.0334(17) -0.0001(15) 0.0065(14) 0.0009(15)
C39 0.0336(19) 0.056(2) 0.044(2) -0.0033(17) 0.0032(16) -0.0001(17)
C40 0.046(2) 0.052(2) 0.057(2) -0.0128(19) 0.0022(19) -0.0047(18)
C41 0.042(2) 0.050(2) 0.060(2) -0.0082(19) 0.0002(18) 0.0044(17)
C42 0.075(4) 0.067(3) 0.198(7) -0.055(4) -0.007(4) 0.008(3)
C43 0.036(2) 0.062(3) 0.054(2) -0.008(2) 0.0013(17) -0.0050(18)
C44 0.047(2) 0.066(3) 0.062(3) -0.004(2) 0.000(2) -0.001(2)
C45 0.052(3) 0.082(3) 0.076(3) -0.005(3) -0.005(2) 0.002(2)
C46 0.050(3) 0.100(4) 0.093(4) -0.010(3) -0.014(3) -0.009(3)
C47 0.061(3) 0.087(4) 0.112(4) 0.008(3) -0.009(3) -0.021(3)
C48 0.056(3) 0.078(3) 0.090(3) 0.009(3) -0.009(2) -0.011(2)
C49 0.055(2) 0.042(2) 0.0367(19) 0.0076(16) 0.0073(17) 0.0005(17)
C50 0.072(3) 0.057(3) 0.049(2) 0.0059(19) 0.022(2) 0.003(2)
C51 0.101(4) 0.104(4) 0.077(3) 0.023(3) 0.040(3) 0.043(3)
C52 0.092(3) 0.062(3) 0.045(2) 0.016(2) 0.022(2) 0.003(2)
C53 0.085(3) 0.053(3) 0.046(2) 0.018(2) -0.001(2) 0.002(2)
C54 0.064(3) 0.056(2) 0.043(2) 0.0115(18) 0.0043(19) 0.009(2)
C55 0.050(2) 0.046(2) 0.0365(19) 0.0082(16) 0.0050(16) 0.0050(17)
C56 0.045(2) 0.044(2) 0.047(2) 0.0032(17) 0.0028(17) 0.0101(17)
C57 0.041(2) 0.057(2) 0.047(2) 0.0039(18) 0.0137(17) 0.0080(17)
C58 0.042(2) 0.072(3) 0.060(2) -0.006(2) 0.0230(19) 0.0085(19)
C59 0.057(3) 0.086(3) 0.052(2) 0.004(2) 0.029(2) 0.002(2)
C60 0.056(2) 0.068(3) 0.039(2) 0.0059(18) 0.0177(18) 0.006(2)
C61 0.070(3) 0.066(3) 0.100(4) -0.026(3) 0.017(3) 0.004(2)
C62 0.044(2) 0.060(2) 0.041(2) -0.0001(18) 0.0071(17) 0.0058(18)
C63 0.045(2) 0.048(2) 0.0337(18) 0.0023(16) 0.0081(16) 0.0085(17)
C64 0.048(2) 0.047(2) 0.0325(17) 0.0045(16) 0.0079(16) 0.0074(17)
C65 0.044(2) 0.053(2) 0.048(2) 0.0021(18) 0.0072(17) 0.0126(18)
C66 0.056(2) 0.047(2) 0.044(2) 0.0055(17) 0.0114(18) 0.0112(18)
C67 0.051(2) 0.045(2) 0.0377(18) 0.0052(16) 0.0114(16) 0.0034(17)
C68 0.044(2) 0.051(2) 0.0404(19) 0.0046(17) 0.0127(16) 0.0040(17)
C69 0.041(2) 0.045(2) 0.0357(18) 0.0053(16) 0.0105(15) 0.0050(16)
C70 0.065(3) 0.050(2) 0.060(2) 0.0029(19) 0.019(2) 0.002(2)
C71 0.074(3) 0.102(4) 0.123(5) -0.051(4) -0.008(3) 0.047(3)
C72 0.106(6) 0.325(13) 0.185(8) -0.108(9) 0.016(5) 0.082(7)
N12 0.119(4) 0.102(3) 0.045(2) 0.019(2) 0.013(2) -0.029(3)
N13 0.117(4) 0.088(3) 0.095(3) 0.018(3) 0.022(3) -0.005(3)
C75 0.120(5) 0.088(4) 0.086(4) 0.046(3) -0.005(4) -0.009(4)
C76 0.177(7) 0.123(5) 0.100(5) 0.058(4) 0.031(5) 0.024(5)
C77 0.172(8) 0.134(6) 0.090(5) 0.059(4) 0.016(5) 0.014(5)
C78 0.149(7) 0.173(8) 0.103(5) 0.078(5) 0.007(5) 0.022(6)
C79 0.186(8) 0.251(11) 0.164(7) 0.144(8) 0.058(7) 0.077(8)
C80 0.158(7) 0.188(8) 0.114(5) 0.083(6) 0.042(5) 0.027(6)
C81 0.050(2) 0.048(2) 0.044(2) 0.0047(17) 0.0086(17) 0.0044(17)
C82 0.58(2) 0.069(5) 0.132(7) 0.013(5) 0.041(10) -0.007(9)
N16 0.146(5) 0.069(3) 0.107(4) -0.024(3) -0.011(3) 0.012(3)
C84 0.165(8) 0.072(5) 0.240(10) 0.006(6) 0.054(7) 0.017(5)
C85 0.161(7) 0.110(5) 0.136(6) -0.040(5) 0.014(5) -0.005(5)
N20 0.118(4) 0.112(4) 0.074(3) 0.015(3) 0.060(3) -0.001(3)
O10 0.272(8) 0.095(4) 0.496(13) 0.040(6) 0.304(9) 0.019(4)
O11 0.238(7) 0.368(10) 0.090(3) 0.071(5) 0.041(4) -0.070(7)
O5 0.166(6) 0.482(14) 0.100(4) -0.058(6) 0.059(4) -0.026(7)

loop_
_atom_type_symbol
_atom_type_description
_atom_type_scat_dispersion_real
_atom_type_scat_dispersion_imag
_atom_type_scat_source
C C 0.0033 0.0016 'International Tables Vol C Tables 4.2.6.8 and 6.1.1.4'
H H 0.0000 0.0000 'International Tables Vol C Tables 4.2.6.8 and 6.1.1.4'
N N 0.0061 0.0033 'International Tables Vol C Tables 4.2.6.8 and 6.1.1.4'
O O 0.0106 0.0060 'International Tables Vol C Tables 4.2.6.8 and 6.1.1.4'
Al Al 0.0645 0.0514 'International Tables Vol C Tables 4.2.6.8 and 6.1.1.4'

loop_
_geom_angle_atom_site_label_1
_geom_angle_atom_site_label_2
_geom_angle_atom_site_label_3
_geom_angle
_geom_angle_site_symmetry_1
_geom_angle_site_symmetry_3
_geom_angle_publ_flag
O1 Al1 O2 89.80(11) . . ?
O1 Al1 N3 93.78(10) . . ?
O1 Al1 N9 79.11(10) . . ?
O2 Al1 N3 79.07(11) . . ?
O2 Al1 N9 90.49(11) . . ?
N3 Al1 N9 167.46(12) . . ?
O6 Al1 O1 90.32(11) . . ?
O6 Al1 O2 169.23(11) . . ?
O6 Al1 N3 90.18(11) . . ?
O6 Al1 O7 91.02(12) . . ?
O6 Al1 N9 100.10(11) . . ?
O7 Al1 O1 168.71(11) . . ?
O7 Al1 O2 90.97(11) . . ?
O7 Al1 N3 97.42(11) . . ?
O7 Al1 N9 89.62(11) . . ?
C10 O1 Al1 114.7(2) . . ?
C11 O2 Al1 114.2(2) . . ?
C29 O3 C15 120.3(3) . . ?
C11 N2 N3 106.9(3) . . ?
N2 N3 Al1 115.19(19) . . ?
C201 N3 Al1 128.6(2) . . ?
C201 N3 N2 116.1(3) . . ?
C37 O6 Al1 132.1(2) . . ?
C49 O7 Al1 132.2(2) . . ?
C64 O8 C63 120.4(3) . . ?
C2 N1 H1 118.2 . . ?
C3 N1 H1 118.2 . . ?
C3 N1 C2 123.7(3) . . ?
C12 C200 C11 120.3(3) . . ?
C12 C200 C33 119.5(3) . . ?
C33 C200 C11 120.1(3) . . ?
N3 C201 H201 118.5 . . ?
N3 C201 C38 123.0(3) . . ?
C38 C201 H201 118.5 . . ?
C38 C73 H73 119.5 . . ?
C39 C73 H73 119.5 . . ?
C39 C73 C38 121.0(3) . . ?
C41 N5 C42 117.4(3) . . ?
N7 N6 C39 114.3(3) . . ?
N6 N7 C43 112.8(3) . . ?
C50 O4 C51 118.1(3) . . ?
N10 N9 Al1 114.72(19) . . ?
C56 N9 Al1 128.4(2) . . ?
C56 N9 N10 116.6(3) . . ?
C10 N10 N9 107.5(3) . . ?
H11A N11 H11B 106.4 . . ?
C66 N11 H11A 106.4 . . ?
C66 N11 H11B 106.4 . . ?
C66 N11 C71 123.9(4) . . ?
C71 N11 H11A 106.4 . . ?
C71 N11 H11B 106.4 . . ?
H1A C1 H1B 109.5 . . ?
H1A C1 H1C 109.5 . . ?
H1B C1 H1C 109.5 . . ?
C2 C1 H1A 109.5 . . ?
C2 C1 H1B 109.5 . . ?
C2 C1 H1C 109.5 . . ?
N1 C2 C1 110.9(4) . . ?
N1 C2 H2A 109.5 . . ?
N1 C2 H2B 109.5 . . ?
C1 C2 H2A 109.5 . . ?
C1 C2 H2B 109.5 . . ?
H2A C2 H2B 108.0 . . ?
N1 C3 C4 119.8(4) . . ?
N1 C3 C62 121.3(3) . . ?
C62 C3 C4 118.9(3) . . ?
C3 C4 C61 120.3(4) . . ?
C5 C4 C3 118.9(3) . . ?
C5 C4 C61 120.8(4) . . ?
C4 C5 H5 118.4 . . ?
C4 C5 C6 123.3(3) . . ?
C6 C5 H5 118.4 . . ?
C7 C6 C5 124.3(3) . . ?
C63 C6 C5 115.7(3) . . ?
C63 C6 C7 120.0(3) . . ?
C6 C7 C8 119.7(3) . . ?
C69 C7 C6 118.6(3) . . ?
C69 C7 C8 121.5(3) . . ?
C9 C8 C7 123.4(3) . . ?
C60 C8 C7 117.6(3) . . ?
C60 C8 C9 118.9(3) . . ?
C8 C9 C10 121.3(3) . . ?
C57 C9 C8 118.9(3) . . ?
C57 C9 C10 119.9(3) . . ?
O1 C10 N10 124.0(3) . . ?
O1 C10 C9 117.6(3) . . ?
N10 C10 C9 118.4(3) . . ?
O2 C11 N2 124.6(3) . . ?
O2 C11 C200 117.5(3) . . ?
N2 C11 C200 117.9(3) . . ?
C200 C12 C13 125.0(3) . . ?
C200 C12 C36 118.6(3) . . ?
C36 C12 C13 116.4(3) . . ?
C14 C13 C12 122.1(3) . . ?
C14 C13 C28 119.2(3) . . ?
C28 C13 C12 118.4(3) . . ?
C13 C14 C30 124.7(3) . . ?
C15 C14 C13 119.4(3) . . ?
C15 C14 C30 115.8(3) . . ?
O3 C15 C14 121.1(3) . . ?
C16 C15 O3 115.6(3) . . ?
C16 C15 C14 123.3(3) . . ?
C15 C16 H16 120.0 . . ?
C15 C16 C17 120.1(3) . . ?
C17 C16 H16 120.0 . . ?
C16 C17 C31 119.1(3) . . ?
N14 C17 C16 121.4(3) . . ?
N14 C17 C31 119.5(3) . . ?
C17 N14 H14A 106.2 . . ?
C17 N14 H14B 106.2 . . ?
C17 N14 C19 124.5(3) . . ?
H14A N14 H14B 106.4 . . ?
C19 N14 H14A 106.2 . . ?
C19 N14 H14B 106.2 . . ?
N14 C19 H19A 109.2 . . ?
N14 C19 H19B 109.2 . . ?
N14 C19 C20 112.2(5) . . ?
H19A C19 H19B 107.9 . . ?
C20 C19 H19A 109.2 . . ?
C20 C19 H19B 109.2 . . ?
C19 C20 H20A 109.5 . . ?
C19 C20 H20B 109.5 . . ?
C19 C20 H20C 109.5 . . ?
H20A C20 H20B 109.5 . . ?
H20A C20 H20C 109.5 . . ?
H20B C20 H20C 109.5 . . ?
H21A C21 H21B 109.5 . . ?
H21A C21 H21C 109.5 . . ?
H21B C21 H21C 109.5 . . ?
C22 C21 H21A 109.5 . . ?
C22 C21 H21B 109.5 . . ?
C22 C21 H21C 109.5 . . ?
C21 C22 H22A 109.5 . . ?
C21 C22 H22B 109.5 . . ?
H22A C22 H22B 108.0 . . ?
N15 C22 C21 110.9(4) . . ?
N15 C22 H22A 109.5 . . ?
N15 C22 H22B 109.5 . . ?
C22 N15 H15 118.4 . . ?
C24 N15 C22 123.3(3) . . ?
C24 N15 H15 118.4 . . ?
N15 C24 C25 120.0(3) . . ?
N15 C24 C81 120.0(4) . . ?
C81 C24 C25 120.0(3) . . ?
C24 C25 C26 119.8(3) . . ?
C27 C25 C24 118.3(3) . . ?
C27 C25 C26 121.9(4) . . ?
C25 C26 H26A 109.5 . . ?
C25 C26 H26B 109.5 . . ?
C25 C26 H26C 109.5 . . ?
H26A C26 H26B 109.5 . . ?
H26A C26 H26C 109.5 . . ?
H26B C26 H26C 109.5 . . ?
C25 C27 H27 118.3 . . ?
C25 C27 C28 123.4(3) . . ?
C28 C27 H27 118.3 . . ?
C13 C28 C27 124.9(3) . . ?
C13 C28 C29 119.4(3) . . ?
C29 C28 C27 115.8(3) . . ?
O3 C29 C28 120.6(3) . . ?
O3 C29 C81 116.1(3) . . ?
C81 C29 C28 123.3(3) . . ?
C14 C30 H30 118.5 . . ?
C31 C30 C14 123.0(3) . . ?
C31 C30 H30 118.5 . . ?
C17 C31 C32 119.6(3) . . ?
C30 C31 C17 118.7(3) . . ?
C30 C31 C32 121.7(3) . . ?
C31 C32 H32A 109.5 . . ?
C31 C32 H32B 109.5 . . ?
C31 C32 H32C 109.5 . . ?
H32A C32 H32B 109.5 . . ?
H32A C32 H32C 109.5 . . ?
H32B C32 H32C 109.5 . . ?
C200 C33 H33 119.4 . . ?
C34 C33 C200 121.1(3) . . ?
C34 C33 H33 119.4 . . ?
C33 C34 H34 120.4 . . ?
C35 C34 C33 119.3(3) . . ?
C35 C34 H34 120.4 . . ?
C34 C35 H35 119.8 . . ?
C34 C35 C36 120.4(4) . . ?
C36 C35 H35 119.8 . . ?
C12 C36 H36 119.5 . . ?
C35 C36 C12 121.1(4) . . ?
C35 C36 H36 119.5 . . ?
O6 C37 C38 123.9(3) . . ?
O6 C37 C41 119.2(3) . . ?
C38 C37 C41 116.9(3) . . ?
C73 C38 C201 117.6(3) . . ?
C73 C38 C37 120.2(3) . . ?
C37 C38 C201 122.1(3) . . ?
C73 C39 N6 116.7(3) . . ?
C73 C39 C40 119.6(3) . . ?
C40 C39 N6 123.7(3) . . ?
C39 C40 H40 119.9 . . ?
C41 C40 C39 120.2(3) . . ?
C41 C40 H40 119.9 . . ?
N5 C41 C37 113.9(3) . . ?
C40 C41 N5 124.3(3) . . ?
C40 C41 C37 121.8(3) . . ?
N5 C42 H42A 109.5 . . ?
N5 C42 H42B 109.5 . . ?
N5 C42 H42C 109.5 . . ?
H42A C42 H42B 109.5 . . ?
H42A C42 H42C 109.5 . . ?
H42B C42 H42C 109.5 . . ?
C44 C43 N7 123.6(4) . . ?
C44 C43 C48 120.8(4) . . ?
C48 C43 N7 115.4(4) . . ?
C43 C44 H44 120.4 . . ?
C43 C44 C45 119.3(4) . . ?
C45 C44 H44 120.4 . . ?
C44 C45 H45 119.9 . . ?
C46 C45 C44 120.3(5) . . ?
C46 C45 H45 119.9 . . ?
C45 C46 H46 119.9 . . ?
C45 C46 C47 120.3(4) . . ?
C47 C46 H46 119.9 . . ?
C46 C47 H47 120.1 . . ?
C46 C47 C48 119.8(5) . . ?
C48 C47 H47 120.1 . . ?
C43 C48 H48 120.3 . . ?
C47 C48 C43 119.5(5) . . ?
C47 C48 H48 120.3 . . ?
O7 C49 C50 118.9(3) . . ?
O7 C49 C55 123.4(3) . . ?
C55 C49 C50 117.7(3) . . ?
O4 C50 C49 121.0(3) . . ?
C52 C50 O4 117.8(4) . . ?
C52 C50 C49 120.9(4) . . ?
O4 C51 H51A 109.5 . . ?
O4 C51 H51B 109.5 . . ?
O4 C51 H51C 109.5 . . ?
H51A C51 H51B 109.5 . . ?
H51A C51 H51C 109.5 . . ?
H51B C51 H51C 109.5 . . ?
C50 C52 H52 119.8 . . ?
C50 C52 C53 120.3(4) . . ?
C53 C52 H52 119.8 . . ?
C52 C53 N12 128.2(4) . . ?
C54 C53 C52 119.6(4) . . ?
C54 C53 N12 112.3(4) . . ?
C53 C54 H54 119.4 . . ?
C53 C54 C55 121.3(4) . . ?
C55 C54 H54 119.4 . . ?
C49 C55 C56 122.2(3) . . ?
C54 C55 C49 119.9(3) . . ?
C54 C55 C56 117.9(3) . . ?
N9 C56 C55 123.4(3) . . ?
N9 C56 H56 118.3 . . ?
C55 C56 H56 118.3 . . ?
C9 C57 H57 119.1 . . ?
C58 C57 C9 121.8(3) . . ?
C58 C57 H57 119.1 . . ?
C57 C58 H58 120.4 . . ?
C57 C58 C59 119.2(3) . . ?
C59 C58 H58 120.4 . . ?
C58 C59 H59 119.9 . . ?
C60 C59 C58 120.1(3) . . ?
C60 C59 H59 119.9 . . ?
C8 C60 H60 119.4 . . ?
C59 C60 C8 121.1(3) . . ?
C59 C60 H60 119.4 . . ?
C4 C61 H61A 109.5 . . ?
C4 C61 H61B 109.5 . . ?
C4 C61 H61C 109.5 . . ?
H61A C61 H61B 109.5 . . ?
H61A C61 H61C 109.5 . . ?
H61B C61 H61C 109.5 . . ?
C3 C62 H62 120.0 . . ?
C63 C62 C3 119.9(3) . . ?
C63 C62 H62 120.0 . . ?
O8 C63 C6 120.7(3) . . ?
O8 C63 C62 116.1(3) . . ?
C62 C63 C6 123.3(3) . . ?
O8 C64 C69 120.6(3) . . ?
C65 C64 O8 116.2(3) . . ?
C65 C64 C69 123.2(3) . . ?
C64 C65 H65 120.2 . . ?
C64 C65 C66 119.6(3) . . ?
C66 C65 H65 120.2 . . ?
N11 C66 C65 121.0(3) . . ?
N11 C66 C67 119.3(4) . . ?
C65 C66 C67 119.7(3) . . ?
C66 C67 C70 119.6(3) . . ?
C68 C67 C66 118.3(3) . . ?
C68 C67 C70 122.1(3) . . ?
C67 C68 H68 118.3 . . ?
C67 C68 C69 123.4(3) . . ?
C69 C68 H68 118.3 . . ?
C7 C69 C64 119.6(3) . . ?
C7 C69 C68 124.5(3) . . ?
C64 C69 C68 115.8(3) . . ?
C67 C70 H70A 109.5 . . ?
C67 C70 H70B 109.5 . . ?
C67 C70 H70C 109.5 . . ?
H70A C70 H70B 109.5 . . ?
H70A C70 H70C 109.5 . . ?
H70B C70 H70C 109.5 . . ?
N11 C71 H71A 108.5 . . ?
N11 C71 H71B 108.5 . . ?
H71A C71 H71B 107.5 . . ?
C72 C71 N11 115.1(5) . . ?
C72 C71 H71A 108.5 . . ?
C72 C71 H71B 108.5 . . ?
C71 C72 H72A 109.5 . . ?
C71 C72 H72B 109.5 . . ?
C71 C72 H72C 109.5 . . ?
H72A C72 H72B 109.5 . . ?
H72A C72 H72C 109.5 . . ?
H72B C72 H72C 109.5 . . ?
N13 N12 C53 111.1(5) . . ?
N12 N13 C75 109.2(5) . . ?
C76 C75 N13 114.5(7) . . ?
C76 C75 C80 122.0(6) . . ?
C80 C75 N13 123.4(6) . . ?
C75 C76 H76 120.8 . . ?
C75 C76 C77 118.5(8) . . ?
C77 C76 H76 120.8 . . ?
C76 C77 H77 119.3 . . ?
C78 C77 C76 121.4(7) . . ?
C78 C77 H77 119.3 . . ?
C77 C78 H78 119.3 . . ?
C79 C78 C77 121.4(7) . . ?
C79 C78 H78 119.3 . . ?
C78 C79 H79 120.6 . . ?
C78 C79 C80 118.8(9) . . ?
C80 C79 H79 120.6 . . ?
C75 C80 C79 117.8(7) . . ?
C75 C80 H80 121.1 . . ?
C79 C80 H80 121.1 . . ?
C24 C81 H81 120.4 . . ?
C29 C81 C24 119.2(3) . . ?
C29 C81 H81 120.4 . . ?
H82A C82 H82B 109.5 . . ?
H82A C82 H82C 109.5 . . ?
H82B C82 H82C 109.5 . . ?
N16 C82 H82A 109.5 . . ?
N16 C82 H82B 109.5 . . ?
N16 C82 H82C 109.5 . . ?
C82 N16 C85 114.7(6) . . ?
C84 N16 C82 121.0(7) . . ?
C84 N16 C85 124.2(7) . . ?
O9 C84 N16 122.9(10) . . ?
O9 C84 H84 118.6 . . ?
N16 C84 H84 118.6 . . ?
N16 C85 H85A 109.5 . . ?
N16 C85 H85B 109.5 . . ?
N16 C85 H85C 109.5 . . ?
H85A C85 H85B 109.5 . . ?
H85A C85 H85C 109.5 . . ?
H85B C85 H85C 109.5 . . ?
O10 N20 O11 130.8(6) . . ?
O10 N20 O5 111.9(6) . . ?
O11 N20 O5 116.6(6) . . ?

loop_
_geom_bond_atom_site_label_1
_geom_bond_atom_site_label_2
_geom_bond_distance
_geom_bond_site_symmetry_2
_geom_bond_publ_flag
Al1 O1 1.885(2) . ?
Al1 O2 1.893(2) . ?
Al1 N3 1.982(3) . ?
Al1 O6 1.846(2) . ?
Al1 O7 1.846(2) . ?
Al1 N9 1.989(3) . ?
O1 C10 1.288(4) . ?
O2 C11 1.285(4) . ?
O3 C15 1.372(4) . ?
O3 C29 1.368(4) . ?
N2 N3 1.409(4) . ?
N2 C11 1.311(4) . ?
N3 C201 1.287(4) . ?
O6 C37 1.303(4) . ?
O7 C49 1.307(4) . ?
O8 C63 1.369(4) . ?
O8 C64 1.367(4) . ?
O9 C84 1.200(8) . ?
N1 H1 0.8600 . ?
N1 C2 1.447(5) . ?
N1 C3 1.345(5) . ?
C200 C11 1.490(4) . ?
C200 C12 1.391(4) . ?
C200 C33 1.395(4) . ?
C201 H201 0.9300 . ?
C201 C38 1.453(4) . ?
C73 H73 0.9300 . ?
C73 C38 1.398(4) . ?
C73 C39 1.377(5) . ?
N5 C41 1.380(4) . ?
N5 C42 1.426(5) . ?
N6 N7 1.269(4) . ?
N6 C39 1.414(4) . ?
N7 C43 1.434(4) . ?
O4 C50 1.372(5) . ?
O4 C51 1.422(5) . ?
N9 N10 1.408(4) . ?
N9 C56 1.287(4) . ?
N10 C10 1.311(4) . ?
N11 H11A 0.8900 . ?
N11 H11B 0.8900 . ?
N11 C66 1.354(5) . ?
N11 C71 1.460(5) . ?
C1 H1A 0.9600 . ?
C1 H1B 0.9600 . ?
C1 H1C 0.9600 . ?
C1 C2 1.516(6) . ?
C2 H2A 0.9700 . ?
C2 H2B 0.9700 . ?
C3 C4 1.439(5) . ?
C3 C62 1.401(5) . ?
C4 C5 1.358(5) . ?
C4 C61 1.505(5) . ?
C5 H5 0.9300 . ?
C5 C6 1.426(5) . ?
C6 C7 1.405(5) . ?
C6 C63 1.399(5) . ?
C7 C8 1.491(5) . ?
C7 C69 1.403(5) . ?
C8 C9 1.401(5) . ?
C8 C60 1.393(5) . ?
C9 C10 1.487(4) . ?
C9 C57 1.391(4) . ?
C12 C13 1.500(4) . ?
C12 C36 1.404(5) . ?
C13 C14 1.404(4) . ?
C13 C28 1.409(4) . ?
C14 C15 1.399(5) . ?
C14 C30 1.419(4) . ?
C15 C16 1.364(5) . ?
C16 H16 0.9300 . ?
C16 C17 1.393(5) . ?
C17 N14 1.345(4) . ?
C17 C31 1.436(5) . ?
N14 H14A 0.8900 . ?
N14 H14B 0.8900 . ?
N14 C19 1.465(5) . ?
C19 H19A 0.9700 . ?
C19 H19B 0.9700 . ?
C19 C20 1.466(7) . ?
C20 H20A 0.9600 . ?
C20 H20B 0.9600 . ?
C20 H20C 0.9600 . ?
C21 H21A 0.9600 . ?
C21 H21B 0.9600 . ?
C21 H21C 0.9600 . ?
C21 C22 1.511(6) . ?
C22 H22A 0.9700 . ?
C22 H22B 0.9700 . ?
C22 N15 1.454(5) . ?
N15 H15 0.8600 . ?
N15 C24 1.351(4) . ?
C24 C25 1.437(5) . ?
C24 C81 1.399(5) . ?
C25 C26 1.502(5) . ?
C25 C27 1.365(5) . ?
C26 H26A 0.9600 . ?
C26 H26B 0.9600 . ?
C26 H26C 0.9600 . ?
C27 H27 0.9300 . ?
C27 C28 1.421(5) . ?
C28 C29 1.409(5) . ?
C29 C81 1.371(5) . ?
C30 H30 0.9300 . ?
C30 C31 1.367(5) . ?
C31 C32 1.500(5) . ?
C32 H32A 0.9600 . ?
C32 H32B 0.9600 . ?
C32 H32C 0.9600 . ?
C33 H33 0.9300 . ?
C33 C34 1.386(5) . ?
C34 H34 0.9300 . ?
C34 C35 1.374(5) . ?
C35 H35 0.9300 . ?
C35 C36 1.376(5) . ?
C36 H36 0.9300 . ?
C37 C38 1.413(4) . ?
C37 C41 1.426(5) . ?
C39 C40 1.396(5) . ?
C40 H40 0.9300 . ?
C40 C41 1.365(5) . ?
C42 H42A 0.9600 . ?
C42 H42B 0.9600 . ?
C42 H42C 0.9600 . ?
C43 C44 1.374(5) . ?
C43 C48 1.379(6) . ?
C44 H44 0.9300 . ?
C44 C45 1.378(5) . ?
C45 H45 0.9300 . ?
C45 C46 1.373(6) . ?
C46 H46 0.9300 . ?
C46 C47 1.375(7) . ?
C47 H47 0.9300 . ?
C47 C48 1.379(6) . ?
C48 H48 0.9300 . ?
C49 C50 1.426(5) . ?
C49 C55 1.409(5) . ?
C50 C52 1.372(5) . ?
C51 H51A 0.9600 . ?
C51 H51B 0.9600 . ?
C51 H51C 0.9600 . ?
C52 H52 0.9300 . ?
C52 C53 1.396(6) . ?
C53 C54 1.377(5) . ?
C53 N12 1.467(5) . ?
C54 H54 0.9300 . ?
C54 C55 1.394(5) . ?
C55 C56 1.443(5) . ?
C56 H56 0.9300 . ?
C57 H57 0.9300 . ?
C57 C58 1.376(5) . ?
C58 H58 0.9300 . ?
C58 C59 1.382(5) . ?
C59 H59 0.9300 . ?
C59 C60 1.379(5) . ?
C60 H60 0.9300 . ?
C61 H61A 0.9600 . ?
C61 H61B 0.9600 . ?
C61 H61C 0.9600 . ?
C62 H62 0.9300 . ?
C62 C63 1.370(5) . ?
C64 C65 1.364(5) . ?
C64 C69 1.411(5) . ?
C65 H65 0.9300 . ?
C65 C66 1.395(5) . ?
C66 C67 1.438(5) . ?
C67 C68 1.363(5) . ?
C67 C70 1.501(5) . ?
C68 H68 0.9300 . ?
C68 C69 1.416(5) . ?
C70 H70A 0.9600 . ?
C70 H70B 0.9600 . ?
C70 H70C 0.9600 . ?
C71 H71A 0.9700 . ?
C71 H71B 0.9700 . ?
C71 C72 1.399(8) . ?
C72 H72A 0.9600 . ?
C72 H72B 0.9600 . ?
C72 H72C 0.9600 . ?
N12 N13 1.203(5) . ?
N13 C75 1.517(7) . ?
C75 C76 1.341(8) . ?
C75 C80 1.376(9) . ?
C76 H76 0.9300 . ?
C76 C77 1.368(8) . ?
C77 H77 0.9300 . ?
C77 C78 1.348(10) . ?
C78 H78 0.9300 . ?
C78 C79 1.332(10) . ?
C79 H79 0.9300 . ?
C79 C80 1.426(9) . ?
C80 H80 0.9300 . ?
C81 H81 0.9300 . ?
C82 H82A 0.9600 . ?
C82 H82B 0.9600 . ?
C82 H82C 0.9600 . ?
C82 N16 1.427(9) . ?
N16 C84 1.324(9) . ?
N16 C85 1.460(8) . ?
C84 H84 0.9300 . ?
C85 H85A 0.9600 . ?
C85 H85B 0.9600 . ?
C85 H85C 0.9600 . ?
N20 O10 1.110(5) . ?
N20 O11 1.126(5) . ?
N20 O5 1.134(6) . ?

loop_
_geom_torsion_atom_site_label_1
_geom_torsion_atom_site_label_2
_geom_torsion_atom_site_label_3
_geom_torsion_atom_site_label_4
_geom_torsion
_geom_torsion_site_symmetry_1
_geom_torsion_site_symmetry_2
_geom_torsion_site_symmetry_3
_geom_torsion_site_symmetry_4
_geom_torsion_publ_flag
Al1 O1 C10 N10 1.3(4) . . . . ?
Al1 O1 C10 C9 -179.2(2) . . . . ?
Al1 O2 C11 N2 2.4(4) . . . . ?
Al1 O2 C11 C200 -177.1(2) . . . . ?
Al1 N3 C201 C38 3.4(5) . . . . ?
Al1 O6 C37 C38 1.0(5) . . . . ?
Al1 O6 C37 C41 -178.7(3) . . . . ?
Al1 O7 C49 C50 170.0(3) . . . . ?
Al1 O7 C49 C55 -10.9(5) . . . . ?
Al1 N9 N10 C10 -0.7(3) . . . . ?
Al1 N9 C56 C55 3.9(5) . . . . ?
O1 Al1 O2 C11 91.9(2) . . . . ?
O1 Al1 O6 C37 -94.9(3) . . . . ?
O1 Al1 O7 C49 12.4(8) . . . . ?
O2 Al1 O1 C10 89.3(2) . . . . ?
O2 Al1 O6 C37 -4.3(8) . . . . ?
O2 Al1 O7 C49 -81.4(3) . . . . ?
O3 C15 C16 C17 -179.6(3) . . . . ?
O3 C29 C81 C24 179.9(3) . . . . ?
N2 N3 C201 C38 -179.9(3) . . . . ?
N3 Al1 O1 C10 168.4(2) . . . . ?
N3 Al1 O2 C11 -2.0(2) . . . . ?
N3 Al1 O6 C37 -1.1(3) . . . . ?
N3 Al1 O7 C49 -160.5(3) . . . . ?
N3 N2 C11 O2 -1.1(4) . . . . ?
N3 N2 C11 C200 178.4(2) . . . . ?
N3 C201 C38 C73 175.9(3) . . . . ?
N3 C201 C38 C37 -3.6(5) . . . . ?
O6 Al1 O1 C10 -101.4(2) . . . . ?
O6 Al1 O2 C11 1.3(7) . . . . ?
O6 Al1 O7 C49 109.2(3) . . . . ?
O6 C37 C38 C201 1.4(5) . . . . ?
O6 C37 C38 C73 -178.1(3) . . . . ?
O6 C37 C41 N5 -3.6(5) . . . . ?
O6 C37 C41 C40 176.3(3) . . . . ?
O7 Al1 O1 C10 -4.6(7) . . . . ?
O7 Al1 O2 C11 -99.4(2) . . . . ?
O7 Al1 O6 C37 96.3(3) . . . . ?
O7 C49 C50 O4 -0.4(6) . . . . ?
O7 C49 C50 C52 173.2(4) . . . . ?
O7 C49 C55 C54 -173.2(3) . . . . ?
O7 C49 C55 C56 6.1(6) . . . . ?
O8 C64 C65 C66 179.2(3) . . . . ?
O8 C64 C69 C7 -2.3(5) . . . . ?
O8 C64 C69 C68 -179.3(3) . . . . ?
N1 C3 C4 C5 178.9(3) . . . . ?
N1 C3 C4 C61 0.2(6) . . . . ?
N1 C3 C62 C63 -179.9(3) . . . . ?
C200 C12 C13 C14 96.4(4) . . . . ?
C200 C12 C13 C28 -89.9(4) . . . . ?
C200 C12 C36 C35 1.8(5) . . . . ?
C200 C33 C34 C35 0.5(6) . . . . ?
C73 C39 C40 C41 1.9(6) . . . . ?
N6 N7 C43 C44 26.6(5) . . . . ?
N6 N7 C43 C48 -158.4(4) . . . . ?
N6 C39 C40 C41 -179.2(4) . . . . ?
N7 N6 C39 C73 -169.7(3) . . . . ?
N7 N6 C39 C40 11.5(5) . . . . ?
N7 C43 C44 C45 174.8(4) . . . . ?
N7 C43 C48 C47 -176.3(4) . . . . ?
O4 C50 C52 C53 175.3(4) . . . . ?
N9 Al1 O1 C10 -1.2(2) . . . . ?
N9 Al1 O2 C11 171.0(2) . . . . ?
N9 Al1 O6 C37 -173.9(3) . . . . ?
N9 Al1 O7 C49 9.1(3) . . . . ?
N9 N10 C10 O1 -0.4(4) . . . . ?
N9 N10 C10 C9 -179.8(3) . . . . ?
N10 N9 C56 C55 177.9(3) . . . . ?
N11 C66 C67 C68 178.4(3) . . . . ?
N11 C66 C67 C70 -0.9(5) . . . . ?
C2 N1 C3 C4 -179.6(4) . . . . ?
C2 N1 C3 C62 0.5(6) . . . . ?
C3 N1 C2 C1 -171.5(4) . . . . ?
C3 C4 C5 C6 1.8(6) . . . . ?
C3 C62 C63 O8 -179.2(3) . . . . ?
C3 C62 C63 C6 0.1(5) . . . . ?
C4 C3 C62 C63 0.2(5) . . . . ?
C4 C5 C6 C7 178.3(3) . . . . ?
C4 C5 C6 C63 -1.4(5) . . . . ?
C5 C6 C7 C8 1.5(5) . . . . ?
C5 C6 C7 C69 177.8(3) . . . . ?
C5 C6 C63 O8 179.7(3) . . . . ?
C5 C6 C63 C62 0.4(5) . . . . ?
C6 C7 C8 C9 -89.9(4) . . . . ?
C6 C7 C8 C60 85.7(4) . . . . ?
C6 C7 C69 C64 3.7(5) . . . . ?
C6 C7 C69 C68 -179.5(3) . . . . ?
C7 C6 C63 O8 0.0(5) . . . . ?
C7 C6 C63 C62 -179.3(3) . . . . ?
C7 C8 C9 C10 -5.0(5) . . . . ?
C7 C8 C9 C57 175.8(3) . . . . ?
C7 C8 C60 C59 -176.1(4) . . . . ?
C8 C7 C69 C64 179.8(3) . . . . ?
C8 C7 C69 C68 -3.4(5) . . . . ?
C8 C9 C10 O1 -3.3(5) . . . . ?
C8 C9 C10 N10 176.3(3) . . . . ?
C8 C9 C57 C58 -0.5(5) . . . . ?
C9 C8 C60 C59 -0.3(6) . . . . ?
C9 C57 C58 C59 0.8(6) . . . . ?
C10 C9 C57 C58 -179.8(3) . . . . ?
C11 N2 N3 Al1 -0.7(3) . . . . ?
C11 N2 N3 C201 -177.9(3) . . . . ?
C11 C200 C12 C13 -4.2(5) . . . . ?
C11 C200 C12 C36 178.8(3) . . . . ?
C11 C200 C33 C34 -179.9(3) . . . . ?
C12 C200 C11 O2 -1.4(4) . . . . ?
C12 C200 C11 N2 179.1(3) . . . . ?
C12 C200 C33 C34 0.4(5) . . . . ?
C12 C13 C14 C15 173.9(3) . . . . ?
C12 C13 C14 C30 -8.2(5) . . . . ?
C12 C13 C28 C27 7.3(5) . . . . ?
C12 C13 C28 C29 -173.3(3) . . . . ?
C13 C12 C36 C35 -175.4(3) . . . . ?
C13 C14 C15 O3 -0.7(5) . . . . ?
C13 C14 C15 C16 179.9(3) . . . . ?
C13 C14 C30 C31 -179.9(3) . . . . ?
C13 C28 C29 O3 -1.0(5) . . . . ?
C13 C28 C29 C81 177.4(3) . . . . ?
C14 C13 C28 C27 -178.8(3) . . . . ?
C14 C13 C28 C29 0.7(5) . . . . ?
C14 C15 C16 C17 -0.1(5) . . . . ?
C14 C30 C31 C17 0.3(5) . . . . ?
C14 C30 C31 C32 179.1(3) . . . . ?
C15 O3 C29 C28 0.6(5) . . . . ?
C15 O3 C29 C81 -178.0(3) . . . . ?
C15 C14 C30 C31 -1.8(5) . . . . ?
C15 C16 C17 N14 177.4(3) . . . . ?
C15 C16 C17 C31 -1.5(5) . . . . ?
C16 C17 N14 C19 -2.2(6) . . . . ?
C16 C17 C31 C30 1.4(5) . . . . ?
C16 C17 C31 C32 -177.4(3) . . . . ?
C17 N14 C19 C20 81.3(6) . . . . ?
N14 C17 C31 C30 -177.6(3) . . . . ?
N14 C17 C31 C32 3.6(5) . . . . ?
C21 C22 N15 C24 179.1(4) . . . . ?
C22 N15 C24 C25 -179.2(4) . . . . ?
C22 N15 C24 C81 0.3(6) . . . . ?
N15 C24 C25 C26 -5.3(6) . . . . ?
N15 C24 C25 C27 176.7(3) . . . . ?
N15 C24 C81 C29 -177.8(3) . . . . ?
C24 C25 C27 C28 1.0(5) . . . . ?
C25 C24 C81 C29 1.7(5) . . . . ?
C25 C27 C28 C13 -178.7(3) . . . . ?
C25 C27 C28 C29 1.9(5) . . . . ?
C26 C25 C27 C28 -177.0(3) . . . . ?
C27 C28 C29 O3 178.5(3) . . . . ?
C27 C28 C29 C81 -3.1(5) . . . . ?
C28 C13 C14 C15 0.2(5) . . . . ?
C28 C13 C14 C30 178.2(3) . . . . ?
C28 C29 C81 C24 1.3(5) . . . . ?
C29 O3 C15 C14 0.3(5) . . . . ?
C29 O3 C15 C16 179.8(3) . . . . ?
C30 C14 C15 O3 -178.8(3) . . . . ?
C30 C14 C15 C16 1.7(5) . . . . ?
C31 C17 N14 C19 176.8(4) . . . . ?
C33 C200 C11 O2 178.9(3) . . . . ?
C33 C200 C11 N2 -0.6(4) . . . . ?
C33 C200 C12 C13 175.5(3) . . . . ?
C33 C200 C12 C36 -1.6(5) . . . . ?
C33 C34 C35 C36 -0.2(6) . . . . ?
C34 C35 C36 C12 -1.0(6) . . . . ?
C36 C12 C13 C14 -86.5(4) . . . . ?
C36 C12 C13 C28 87.2(4) . . . . ?
C38 C73 C39 N6 177.4(3) . . . . ?
C38 C73 C39 C40 -3.7(5) . . . . ?
C38 C37 C41 N5 176.7(3) . . . . ?
C38 C37 C41 C40 -3.4(5) . . . . ?
C39 C73 C38 C201 -177.6(3) . . . . ?
C39 C73 C38 C37 1.9(5) . . . . ?
C39 N6 N7 C43 -175.6(3) . . . . ?
C39 C40 C41 N5 -178.4(4) . . . . ?
C39 C40 C41 C37 1.7(6) . . . . ?
C41 C37 C38 C201 -178.9(3) . . . . ?
C41 C37 C38 C73 1.6(5) . . . . ?
C42 N5 C41 C37 176.9(4) . . . . ?
C42 N5 C41 C40 -3.0(7) . . . . ?
C43 C44 C45 C46 0.4(7) . . . . ?
C44 C43 C48 C47 -1.2(7) . . . . ?
C44 C45 C46 C47 0.2(8) . . . . ?
C45 C46 C47 C48 -1.2(9) . . . . ?
C46 C47 C48 C43 1.7(8) . . . . ?
C48 C43 C44 C45 0.1(6) . . . . ?
C49 C50 C52 C53 1.4(6) . . . . ?
C49 C55 C56 N9 -3.0(6) . . . . ?
C50 C49 C55 C54 5.9(5) . . . . ?
C50 C49 C55 C56 -174.8(3) . . . . ?
C50 C52 C53 C54 3.1(6) . . . . ?
C50 C52 C53 N12 -176.2(4) . . . . ?
C51 O4 C50 C49 -51.1(6) . . . . ?
C51 O4 C50 C52 135.1(4) . . . . ?
C52 C53 C54 C55 -3.1(6) . . . . ?
C52 C53 N12 N13 -0.2(7) . . . . ?
C53 C54 C55 C49 -1.5(6) . . . . ?
C53 C54 C55 C56 179.2(4) . . . . ?
C53 N12 N13 C75 179.0(4) . . . . ?
C54 C53 N12 N13 -179.6(4) . . . . ?
C54 C55 C56 N9 176.3(3) . . . . ?
C55 C49 C50 O4 -179.6(4) . . . . ?
C55 C49 C50 C52 -5.9(6) . . . . ?
C56 N9 N10 C10 -175.5(3) . . . . ?
C57 C9 C10 O1 175.9(3) . . . . ?
C57 C9 C10 N10 -4.5(5) . . . . ?
C57 C58 C59 C60 -0.7(6) . . . . ?
C58 C59 C60 C8 0.5(6) . . . . ?
C60 C8 C9 C10 179.5(3) . . . . ?
C60 C8 C9 C57 0.3(5) . . . . ?
C61 C4 C5 C6 -179.5(4) . . . . ?
C62 C3 C4 C5 -1.2(5) . . . . ?
C62 C3 C4 C61 -179.9(4) . . . . ?
C63 O8 C64 C65 -179.0(3) . . . . ?
C63 O8 C64 C69 -0.3(5) . . . . ?
C63 C6 C7 C8 -178.8(3) . . . . ?
C63 C6 C7 C69 -2.6(5) . . . . ?
C64 O8 C63 C6 1.4(5) . . . . ?
C64 O8 C63 C62 -179.2(3) . . . . ?
C64 C65 C66 N11 -179.2(3) . . . . ?
C64 C65 C66 C67 0.5(5) . . . . ?
C65 C64 C69 C7 176.3(3) . . . . ?
C65 C64 C69 C68 -0.7(5) . . . . ?
C65 C66 C67 C68 -1.3(5) . . . . ?
C65 C66 C67 C70 179.4(3) . . . . ?
C66 N11 C71 C72 158.5(7) . . . . ?
C66 C67 C68 C69 1.1(5) . . . . ?
C67 C68 C69 C7 -177.1(3) . . . . ?
C67 C68 C69 C64 -0.1(5) . . . . ?
C69 C7 C8 C9 93.9(4) . . . . ?
C69 C7 C8 C60 -90.5(4) . . . . ?
C69 C64 C65 C66 0.5(5) . . . . ?
C70 C67 C68 C69 -179.6(3) . . . . ?
C71 N11 C66 C65 3.6(6) . . . . ?
C71 N11 C66 C67 -176.1(4) . . . . ?
N12 C53 C54 C55 176.3(4) . . . . ?
N12 N13 C75 C76 174.4(5) . . . . ?
N12 N13 C75 C80 -10.4(9) . . . . ?
N13 C75 C76 C77 179.2(6) . . . . ?
N13 C75 C80 C79 -178.0(7) . . . . ?
C75 C76 C77 C78 -2.8(12) . . . . ?
C76 C75 C80 C79 -3.2(12) . . . . ?
C76 C77 C78 C79 0.9(15) . . . . ?
C77 C78 C79 C80 -0.2(15) . . . . ?
C78 C79 C80 C75 1.2(14) . . . . ?
C80 C75 C76 C77 3.9(11) . . . . ?
C81 C24 C25 C26 175.2(4) . . . . ?
C81 C24 C25 C27 -2.8(5) . . . . ?
C82 N16 C84 O9 -180.0(10) . . . . ?
C85 N16 C84 O9 -4.8(13) . . . . ?

loop_
_smtbx_masks_void_nr
_smtbx_masks_void_average_x
_smtbx_masks_void_average_y
_smtbx_masks_void_average_z
_smtbx_masks_void_volume
_smtbx_masks_void_count_electrons
_smtbx_masks_void_content
1 -0.782 0.000 0.500 754.3 182.2 '4 DMF,4 water'
2 0.000 0.500 1.000 100.9 20.2 ?
